data_7123984
loop_
_publ_author_name
'Ho, Luong Phong'
'Zaretzke, Marc-Kevin'
'Bannenberg, Thomas'
'Tamm, Matthias'

_publ_section_title
;
 Heteroleptic diphosphenes and arsaphosphenes bearing neutral and anionic
 N-heterocyclic carbenes
;
_journal_name_full 'Chemical Communications'
_journal_paper_doi 10.1039/C9CC05739K
_journal_year 2019
_chemical_formula_moiety '2(C72 H71 As B F15 N4 P),C6 H5 Cl'
_chemical_formula_sum 'C75 H73.5 As B Cl0.5 F15 N4 P'
_chemical_formula_weight 1450.30
_space_group_crystal_system triclinic
_space_group_IT_number 2
_space_group_name_Hall '-P 1'
_space_group_name_H-M_alt 'P -1'
_symmetry_space_group_name_Hall '-P 1'
_symmetry_space_group_name_H-M 'P -1'
_atom_sites_solution_hydrogens geom
_audit_creation_method SHELXL-2018/3
_audit_update_record
;
2019-07-23 deposited with the CCDC.    2019-08-13 downloaded from the CCDC.
;
_cell_angle_alpha 105.543(4)
_cell_angle_beta 90.831(4)
_cell_angle_gamma 112.950(6)
_cell_formula_units_Z 2
_cell_length_a 12.4926(8)
_cell_length_b 15.7024(10)
_cell_length_c 20.2821(8)
_cell_measurement_reflns_used 9376
_cell_measurement_temperature 100(2)
_cell_measurement_theta_max 74.6580
_cell_measurement_theta_min 3.3410
_cell_volume 3497.8(4)
_computing_cell_refinement 'CrysAlisPro 1.171.40.21a (Rigaku OD, 2018)'
_computing_data_collection 'CrysAlisPro 1.171.40.21a (Rigaku OD, 2018)'
_computing_data_reduction 'CrysAlisPro 1.171.40.21a (Rigaku OD, 2018)'
_computing_publication_material 'OLEX2 v1.2 (O. V. Dolomanov et al., J. Appl. Cryst., 2009, 42, 339-341)'
_computing_structure_refinement 'SHELXL-2018/3 (G. M. Sheldrick, Acta Cryst., 2008, A64, 112-122)'
_computing_structure_solution 'SHELXT-2014/5 (G. M. Sheldrick, Acta Cryst., 2015, A71, 3-8)'
_diffrn_ambient_temperature 100(2)
_diffrn_measured_fraction_theta_full 0.978
_diffrn_measured_fraction_theta_max 0.978
_diffrn_measurement_device_type 'XtaLAB Synergy, Single source at home/near, HyPix'
_diffrn_measurement_method '\w scans'
_diffrn_radiation_type CuK\a
_diffrn_radiation_wavelength 1.54184
_diffrn_reflns_av_R_equivalents 0.0677
_diffrn_reflns_av_unetI/netI 0.0723
_diffrn_reflns_Laue_measured_fraction_full 0.978
_diffrn_reflns_Laue_measured_fraction_max 0.978
_diffrn_reflns_limit_h_max 14
_diffrn_reflns_limit_h_min -14
_diffrn_reflns_limit_k_max 18
_diffrn_reflns_limit_k_min -18
_diffrn_reflns_limit_l_max 24
_diffrn_reflns_limit_l_min -18
_diffrn_reflns_number 36387
_diffrn_reflns_point_group_measured_fraction_full 0.978
_diffrn_reflns_point_group_measured_fraction_max 0.978
_diffrn_reflns_theta_full 66.600
_diffrn_reflns_theta_max 66.600
_diffrn_reflns_theta_min 2.282
_diffrn_source 'micro-focus sealed X-ray tube'
_exptl_absorpt_coefficient_mu 1.789
_exptl_absorpt_correction_T_max 1.000
_exptl_absorpt_correction_T_min 0.699
_exptl_absorpt_correction_type gaussian
_exptl_absorpt_process_details
;
CrysAlisPro 1.171.40.21a (Rigaku Oxford Diffraction, 2018)
Numerical absorption correction based on gaussian integration over
            a multifaceted crystal model
Empirical absorption correction using spherical harmonics,
 implemented in SCALE3 ABSPACK scaling algorithm.
;
_exptl_crystal_colour green
_exptl_crystal_density_diffrn 1.377
_exptl_crystal_description needle
_exptl_crystal_F_000 1496
_exptl_crystal_size_max 0.175
_exptl_crystal_size_mid 0.041
_exptl_crystal_size_min 0.032
_refine_diff_density_max 1.391
_refine_diff_density_min -0.622
_refine_diff_density_rms 0.092
_refine_ls_extinction_method none
_refine_ls_goodness_of_fit_ref 1.035
_refine_ls_hydrogen_treatment constr
_refine_ls_matrix_type full
_refine_ls_number_parameters 926
_refine_ls_number_reflns 12081
_refine_ls_number_restraints 161
_refine_ls_restrained_S_all 1.043
_refine_ls_R_factor_all 0.0938
_refine_ls_R_factor_gt 0.0675
_refine_ls_shift/su_max 0.033
_refine_ls_shift/su_mean 0.001
_refine_ls_structure_factor_coef Fsqd
_refine_ls_weighting_details 'w=1/[\s^2^(Fo^2^)+(0.1211P)^2^+1.3233P] where P=(Fo^2^+2Fc^2^)/3'
_refine_ls_weighting_scheme calc
_refine_ls_wR_factor_gt 0.1768
_refine_ls_wR_factor_ref 0.1970
_reflns_Friedel_coverage 0.000
_reflns_number_gt 8718
_reflns_number_total 12081
_reflns_threshold_expression 'I > 2\s(I)'
_cod_data_source_file c9cc05739k3.cif
_cod_data_source_block ph46ph
_cod_original_formula_sum 'C75 H73.50 As B Cl0.50 F15 N4 P'
_cod_database_code 7123984
_shelx_shelxl_version_number 2018/3
_shelx_space_group_comment
;
The symmetry employed for this shelxl refinement is uniquely defined
by the following loop, which should always be used as a source of
symmetry information in preference to the above space-group names.
They are only intended as comments.
;
_shelx_estimated_absorpt_t_min 0.745
_shelx_estimated_absorpt_t_max 0.945

loop_
_space_group_symop_operation_xyz
'x, y, z'
'-x, -y, -z'

loop_
_atom_site_label
_atom_site_type_symbol
_atom_site_fract_x
_atom_site_fract_y
_atom_site_fract_z
_atom_site_U_iso_or_equiv
_atom_site_adp_type
_atom_site_occupancy
_atom_site_site_symmetry_order
_atom_site_calc_flag
_atom_site_refinement_flags_posn
_atom_site_refinement_flags_adp
_atom_site_refinement_flags_occupancy
_atom_site_disorder_assembly
_atom_site_disorder_group
As1 As 0.76238(4) 0.39173(3) 0.71671(2) 0.03652(15) Uani 1 1 d . . . . .
P1 P 0.58893(10) 0.31178(9) 0.74779(7) 0.0484(3) Uani 1 1 d . . . . .
F1 F 1.03933(19) 0.79633(17) 0.74699(11) 0.0368(5) Uani 1 1 d . . . . .
F2 F 1.2139(2) 0.9185(2) 0.84612(14) 0.0517(6) Uani 1 1 d . . . . .
F3 F 1.1787(3) 1.0504(2) 0.95263(13) 0.0586(7) Uani 1 1 d . . . . .
F4 F 0.9633(3) 1.0559(2) 0.95307(13) 0.0593(8) Uani 1 1 d . . . . .
F5 F 0.7892(2) 0.9352(2) 0.85674(12) 0.0476(6) Uani 1 1 d . . . . .
F6 F 0.8378(2) 0.65532(18) 0.59228(11) 0.0421(6) Uani 1 1 d . . . . .
F7 F 0.9428(3) 0.7250(2) 0.49509(12) 0.0537(7) Uani 1 1 d . . . . .
F8 F 1.0220(3) 0.9171(2) 0.50688(14) 0.0585(8) Uani 1 1 d . . . . .
F9 F 0.9889(2) 1.0384(2) 0.62073(13) 0.0489(6) Uani 1 1 d . . . . .
F10 F 0.8828(2) 0.97116(17) 0.71989(11) 0.0371(5) Uani 1 1 d . . . . .
F11 F 0.6585(2) 0.8290(2) 0.63477(11) 0.0443(6) Uani 1 1 d . . . . .
F12 F 0.4582(2) 0.8436(2) 0.65400(14) 0.0547(7) Uani 1 1 d . . . . .
F13 F 0.3491(2) 0.8032(3) 0.76424(16) 0.0619(8) Uani 1 1 d . . . . .
F14 F 0.4476(3) 0.7435(3) 0.85325(17) 0.0697(9) Uani 1 1 d . . . . .
F15 F 0.6560(2) 0.7381(2) 0.83939(13) 0.0528(7) Uani 1 1 d . . . . .
N1 N 0.8021(3) 0.5940(2) 0.73319(14) 0.0261(6) Uani 1 1 d . . . . .
N2 N 0.6312(3) 0.5005(2) 0.67470(15) 0.0307(7) Uani 1 1 d . . . . .
N3 N 0.5165(3) 0.1536(3) 0.79590(18) 0.0409(8) Uani 1 1 d . . . . .
N4 N 0.6870(3) 0.1755(3) 0.76300(18) 0.0373(8) Uani 1 1 d . . . . .
C1 C 0.7257(3) 0.5010(3) 0.70854(17) 0.0288(8) Uani 1 1 d . . . . .
C2 C 0.7568(3) 0.6576(3) 0.71786(17) 0.0293(8) Uani 1 1 d . . . . .
C3 C 0.6501(3) 0.5945(3) 0.68103(18) 0.0316(8) Uani 1 1 d . . . . .
H3 H 0.595885 0.613398 0.662167 0.038 Uiso 1 1 calc R U . . .
C4 C 0.9151(3) 0.6181(3) 0.77131(19) 0.0293(8) Uani 1 1 d . . . . .
C5 C 0.9286(4) 0.6488(3) 0.8434(2) 0.0348(8) Uani 1 1 d . . . . .
C6 C 1.0373(4) 0.6708(4) 0.8782(2) 0.0442(10) Uani 1 1 d . . . . .
H6 H 1.049755 0.693394 0.927222 0.053 Uiso 1 1 calc R U . . .
C7 C 1.1275(4) 0.6604(4) 0.8431(3) 0.0499(11) Uani 1 1 d . . . . .
H7 H 1.201275 0.676971 0.868041 0.060 Uiso 1 1 calc R U . . .
C8 C 1.1110(4) 0.6264(4) 0.7726(2) 0.0447(10) Uani 1 1 d . . . . .
H8 H 1.172646 0.616955 0.749215 0.054 Uiso 1 1 calc R U . . .
C9 C 1.0052(4) 0.6052(3) 0.7343(2) 0.0354(9) Uani 1 1 d . . . . .
C10 C 0.8281(4) 0.6535(4) 0.8837(2) 0.0416(10) Uani 1 1 d . . . . .
H10 H 0.765063 0.651078 0.851349 0.050 Uiso 1 1 calc R U . . .
C11 C 0.7770(5) 0.5661(4) 0.9109(3) 0.0672(16) Uani 1 1 d . . . . .
H11A H 0.833594 0.571692 0.947481 0.101 Uiso 1 1 calc R U . . .
H11B H 0.760260 0.506655 0.873133 0.101 Uiso 1 1 calc R U . . .
H11C H 0.704238 0.563707 0.929458 0.101 Uiso 1 1 calc R U . . .
C12 C 0.8657(5) 0.7464(4) 0.9429(2) 0.0484(11) Uani 1 1 d . . . . .
H12A H 0.914302 0.743762 0.980032 0.073 Uiso 1 1 calc R U . . .
H12B H 0.796081 0.753704 0.960347 0.073 Uiso 1 1 calc R U . . .
H12C H 0.911026 0.801642 0.926538 0.073 Uiso 1 1 calc R U . . .
C13 C 0.9946(4) 0.5718(3) 0.6557(2) 0.0392(9) Uani 1 1 d . . . . .
H13 H 0.912035 0.554739 0.636732 0.047 Uiso 1 1 calc R U . . .
C14 C 1.0210(5) 0.4814(4) 0.6289(3) 0.0519(12) Uani 1 1 d . . . . .
H14A H 0.970308 0.430049 0.647229 0.078 Uiso 1 1 calc R U . . .
H14B H 1.103369 0.497868 0.644031 0.078 Uiso 1 1 calc R U . . .
H14C H 1.006254 0.458915 0.578293 0.078 Uiso 1 1 calc R U . . .
C15 C 1.0765(4) 0.6518(4) 0.6275(2) 0.0496(11) Uani 1 1 d . . . . .
H15A H 1.158138 0.663851 0.640504 0.074 Uiso 1 1 calc R U . . .
H15B H 1.064787 0.711266 0.646833 0.074 Uiso 1 1 calc R U . . .
H15C H 1.058951 0.631248 0.577020 0.074 Uiso 1 1 calc R U . . .
C16 C 0.5328(4) 0.4183(3) 0.6304(2) 0.0365(9) Uani 1 1 d . . . . .
C17 C 0.5503(4) 0.3781(4) 0.5626(2) 0.0485(11) Uani 1 1 d . . . . .
C18 C 0.4552(5) 0.2977(4) 0.5212(3) 0.0645(15) Uani 1 1 d . . . . .
H18 H 0.464361 0.266595 0.475917 0.077 Uiso 1 1 calc R U . . .
C19 C 0.3495(5) 0.2627(4) 0.5442(3) 0.0607(14) Uani 1 1 d . . . . .
H19 H 0.286657 0.207202 0.515034 0.073 Uiso 1 1 calc R U . . .
C20 C 0.3325(4) 0.3067(4) 0.6091(3) 0.0528(12) Uani 1 1 d . . . . .
H20 H 0.256957 0.282948 0.623218 0.063 Uiso 1 1 calc R U . . .
C21 C 0.4254(4) 0.3867(3) 0.6552(2) 0.0419(10) Uani 1 1 d . . . . .
C22 C 0.6629(5) 0.4223(4) 0.5339(2) 0.0614(15) Uani 1 1 d . . . . .
H22 H 0.717666 0.479242 0.571965 0.074 Uiso 1 1 calc R U . . .
C23 C 0.7220(7) 0.3513(6) 0.5127(4) 0.088(2) Uani 1 1 d . . . . .
H23A H 0.672142 0.295648 0.474049 0.132 Uiso 1 1 calc R U . . .
H23B H 0.733277 0.329024 0.551909 0.132 Uiso 1 1 calc R U . . .
H23C H 0.798321 0.384123 0.498514 0.132 Uiso 1 1 calc R U . . .
C24 C 0.6436(7) 0.4605(7) 0.4750(3) 0.095(2) Uani 1 1 d . . . . .
H24A H 0.591288 0.406372 0.436279 0.143 Uiso 1 1 calc R U . . .
H24B H 0.719140 0.492804 0.459816 0.143 Uiso 1 1 calc R U . . .
H24C H 0.608141 0.506822 0.491036 0.143 Uiso 1 1 calc R U . . .
C25 C 0.4061(4) 0.4377(4) 0.7255(2) 0.0444(10) Uani 1 1 d . . . . .
H25 H 0.484559 0.477506 0.754222 0.053 Uiso 1 1 calc R U . . .
C26 C 0.3309(4) 0.3669(4) 0.7632(3) 0.0563(13) Uani 1 1 d . . . . .
H26A H 0.365827 0.321538 0.765549 0.084 Uiso 1 1 calc R U . . .
H26B H 0.251375 0.330891 0.738069 0.084 Uiso 1 1 calc R U . . .
H26C H 0.327649 0.403294 0.810134 0.084 Uiso 1 1 calc R U . . .
C27 C 0.3498(5) 0.5063(4) 0.7192(3) 0.0598(13) Uani 1 1 d . . . . .
H27A H 0.401386 0.554635 0.698624 0.090 Uiso 1 1 calc R U . . .
H27B H 0.337985 0.539056 0.765090 0.090 Uiso 1 1 calc R U . . .
H27C H 0.274000 0.469230 0.689713 0.090 Uiso 1 1 calc R U . . .
C28 C 0.8999(3) 0.8505(3) 0.79856(18) 0.0316(8) Uani 1 1 d . . . . .
C29 C 1.0139(4) 0.8557(3) 0.7998(2) 0.0347(8) Uani 1 1 d . . . . .
C30 C 1.1073(4) 0.9195(3) 0.8500(2) 0.0419(10) Uani 1 1 d . . . . .
C31 C 1.0898(4) 0.9863(3) 0.9028(2) 0.0458(11) Uani 1 1 d . . . . .
C32 C 0.9812(5) 0.9881(3) 0.9036(2) 0.0447(10) Uani 1 1 d . . . . .
C33 C 0.8898(4) 0.9225(3) 0.8521(2) 0.0374(9) Uani 1 1 d . . . . .
C34 C 0.8587(3) 0.8100(3) 0.66412(18) 0.0324(8) Uani 1 1 d . . . . .
C35 C 0.8753(4) 0.7514(3) 0.6038(2) 0.0360(9) Uani 1 1 d . . . . .
C36 C 0.9294(4) 0.7869(4) 0.5515(2) 0.0407(10) Uani 1 1 d . . . . .
C37 C 0.9687(4) 0.8827(4) 0.5570(2) 0.0416(10) Uani 1 1 d . . . . .
C38 C 0.9526(4) 0.9452(3) 0.6149(2) 0.0374(9) Uani 1 1 d . . . . .
C39 C 0.8990(3) 0.9065(3) 0.66603(19) 0.0331(8) Uani 1 1 d . . . . .
C40 C 0.6736(3) 0.7874(3) 0.73776(19) 0.0325(8) Uani 1 1 d . . . . .
C41 C 0.6149(3) 0.8115(3) 0.69276(19) 0.0343(8) Uani 1 1 d . . . . .
C42 C 0.5076(4) 0.8177(3) 0.7002(2) 0.0401(9) Uani 1 1 d . . . . .
C43 C 0.4516(4) 0.7967(4) 0.7551(2) 0.0461(11) Uani 1 1 d . . . . .
C44 C 0.5028(4) 0.7675(4) 0.8003(2) 0.0500(12) Uani 1 1 d . . . . .
C45 C 0.6105(4) 0.7652(3) 0.7918(2) 0.0406(10) Uani 1 1 d . . . . .
C46 C 0.6036(4) 0.2119(3) 0.7681(2) 0.0373(9) Uani 1 1 d . . . . .
C47 C 0.5446(4) 0.0818(4) 0.8075(2) 0.0466(10) Uani 1 1 d . . . . .
H47 H 0.498019 0.031974 0.826118 0.056 Uiso 1 1 calc R U . . .
C48 C 0.6510(4) 0.0958(4) 0.7873(2) 0.0462(10) Uani 1 1 d . . . . .
H48 H 0.693540 0.057709 0.789394 0.055 Uiso 1 1 calc R U . . .
C49 C 0.4025(4) 0.1568(4) 0.8043(2) 0.0430(10) Uani 1 1 d . . . . .
C50 C 0.3107(4) 0.0977(4) 0.7499(2) 0.0458(10) Uani 1 1 d . . . . .
C51 C 0.2015(4) 0.0998(4) 0.7596(3) 0.0509(11) Uani 1 1 d . . . . .
H51 H 0.137226 0.061524 0.724034 0.061 Uiso 1 1 calc R U . . .
C52 C 0.1853(4) 0.1560(4) 0.8195(3) 0.0532(12) Uani 1 1 d . . . . .
H52 H 0.109708 0.155580 0.825075 0.064 Uiso 1 1 calc R U . . .
C53 C 0.2768(5) 0.2133(4) 0.8720(3) 0.0510(12) Uani 1 1 d . . . . .
H53 H 0.262919 0.251253 0.913223 0.061 Uiso 1 1 calc R U . . .
C54 C 0.3903(4) 0.2168(4) 0.8659(2) 0.0475(11) Uani 1 1 d . . . . .
C55 C 0.3267(4) 0.0347(4) 0.6833(2) 0.0482(11) Uani 1 1 d . . . . .
H55 H 0.409392 0.040695 0.687853 0.058 Uiso 1 1 calc R U . . .
C56 C 0.3099(6) 0.0716(5) 0.6231(3) 0.0676(15) Uani 1 1 d . . . . .
H56A H 0.226805 0.057982 0.613162 0.101 Uiso 1 1 calc R U . . .
H56B H 0.335239 0.038892 0.582141 0.101 Uiso 1 1 calc R U . . .
H56C H 0.356705 0.141631 0.635379 0.101 Uiso 1 1 calc R U . . .
C57 C 0.2458(4) -0.0717(4) 0.6702(3) 0.0513(11) Uani 1 1 d . . . . .
H57A H 0.163985 -0.079825 0.665020 0.077 Uiso 1 1 calc R U . . .
H57B H 0.260242 -0.093150 0.709277 0.077 Uiso 1 1 calc R U . . .
H57C H 0.261188 -0.110465 0.627895 0.077 Uiso 1 1 calc R U . . .
C58 C 0.4906(5) 0.2779(4) 0.9231(3) 0.0561(13) Uani 1 1 d . . . . .
H58 H 0.564955 0.282509 0.903532 0.067 Uiso 1 1 calc R U . . .
C59 C 0.4981(7) 0.3807(6) 0.9523(4) 0.092(2) Uani 1 1 d . . . . .
H59A H 0.502279 0.409810 0.914760 0.139 Uiso 1 1 calc R U . . .
H59B H 0.568408 0.419713 0.986387 0.139 Uiso 1 1 calc R U . . .
H59C H 0.428316 0.378636 0.974536 0.139 Uiso 1 1 calc R U . . .
C60 C 0.4825(8) 0.2320(7) 0.9807(4) 0.103(3) Uani 1 1 d . . . . .
H60A H 0.414876 0.233219 1.004233 0.155 Uiso 1 1 calc R U . . .
H60B H 0.554348 0.268359 1.013832 0.155 Uiso 1 1 calc R U . . .
H60C H 0.472967 0.164853 0.961349 0.155 Uiso 1 1 calc R U . . .
C61 C 0.7942(4) 0.2093(3) 0.7333(2) 0.0363(9) Uani 1 1 d . . . . .
C62 C 0.7892(4) 0.1707(4) 0.6621(2) 0.0435(10) Uani 1 1 d . . . . .
C63 C 0.8934(4) 0.2052(4) 0.6346(2) 0.0498(11) Uani 1 1 d . . . . .
H63 H 0.893909 0.182568 0.586228 0.060 Uiso 1 1 calc R U . . .
C64 C 0.9955(4) 0.2714(4) 0.6761(3) 0.0516(12) Uani 1 1 d . . . . .
H64 H 1.065624 0.293102 0.655940 0.062 Uiso 1 1 calc R U . . .
C65 C 0.9988(4) 0.3068(4) 0.7459(3) 0.0493(11) Uani 1 1 d . . . . .
H65 H 1.070927 0.352108 0.773479 0.059 Uiso 1 1 calc R U . . .
C66 C 0.8962(4) 0.2767(3) 0.7772(2) 0.0405(10) Uani 1 1 d . . . . .
C67 C 0.6778(5) 0.0939(4) 0.6165(3) 0.0575(13) Uani 1 1 d . . . . .
H67 H 0.616485 0.074617 0.647209 0.069 Uiso 1 1 calc R U . . .
C68 C 0.6317(8) 0.1310(6) 0.5656(4) 0.104(3) Uani 1 1 d . . . . .
H68A H 0.681132 0.136567 0.528527 0.156 Uiso 1 1 calc R U . . .
H68B H 0.633389 0.194764 0.589503 0.156 Uiso 1 1 calc R U . . .
H68C H 0.550954 0.085729 0.545899 0.156 Uiso 1 1 calc R U . . .
C69 C 0.6964(6) 0.0052(4) 0.5791(4) 0.0712(16) Uani 1 1 d . . . . .
H69A H 0.748411 0.019837 0.544193 0.107 Uiso 1 1 calc R U . . .
H69B H 0.620693 -0.047364 0.556494 0.107 Uiso 1 1 calc R U . . .
H69C H 0.732038 -0.014841 0.612141 0.107 Uiso 1 1 calc R U . . .
C70 C 0.8994(5) 0.3151(4) 0.8540(2) 0.0548(13) Uani 1 1 d . . . . .
H70 H 0.817301 0.304026 0.863165 0.066 Uiso 1 1 calc R U . . .
C71 C 0.9742(6) 0.4228(5) 0.8824(3) 0.0793(19) Uani 1 1 d . . . . .
H71A H 0.963749 0.445706 0.930795 0.119 Uiso 1 1 calc R U . . .
H71B H 0.950501 0.457253 0.855435 0.119 Uiso 1 1 calc R U . . .
H71C H 1.056916 0.435012 0.879454 0.119 Uiso 1 1 calc R U . . .
C72 C 0.9404(8) 0.2588(7) 0.8916(3) 0.091(2) Uani 1 1 d . . . . .
H72A H 0.888601 0.189737 0.874261 0.136 Uiso 1 1 calc R U . . .
H72B H 0.938263 0.282410 0.941268 0.136 Uiso 1 1 calc R U . . .
H72C H 1.020854 0.268120 0.883529 0.136 Uiso 1 1 calc R U . . .
B1 B 0.8005(4) 0.7752(3) 0.7308(2) 0.0315(9) Uani 1 1 d . . . . .
Cl1 Cl 1.2567(4) 0.8974(3) 1.0097(2) 0.0946(11) Uani 0.5 1 d D U P A -1
C101 C 1.4049(12) 0.9550(9) 1.0002(6) 0.090(4) Uani 0.5 1 d D U P A -1
C102 C 1.4412(11) 0.9267(11) 0.9387(6) 0.076(3) Uani 0.5 1 d D U P A -1
H102 H 1.386513 0.881649 0.899633 0.091 Uiso 0.5 1 calc R U P A -1
C103 C 1.5584(13) 0.9647(12) 0.9346(8) 0.091(4) Uani 0.5 1 d D U P A -1
H103 H 1.585447 0.936539 0.894529 0.109 Uiso 0.5 1 calc R U P A -1
C104 C 1.6342(12) 1.0360(13) 0.9816(9) 0.096(4) Uani 0.5 1 d D U P A -1
H104 H 1.713613 1.065570 0.974444 0.115 Uiso 0.5 1 calc R U P A -1
C105 C 1.5959(12) 1.0688(15) 1.0436(9) 0.116(6) Uani 0.5 1 d D U P A -1
H105 H 1.647166 1.122890 1.080005 0.139 Uiso 0.5 1 calc R U P A -1
C106 C 1.4840(10) 1.0205(11) 1.0494(6) 0.082(4) Uani 0.5 1 d D U P A -1
H106 H 1.460259 1.035697 1.093756 0.099 Uiso 0.5 1 calc R U P A -1

loop_
_atom_site_aniso_label
_atom_site_aniso_U_11
_atom_site_aniso_U_22
_atom_site_aniso_U_33
_atom_site_aniso_U_23
_atom_site_aniso_U_13
_atom_site_aniso_U_12
As1 0.0282(2) 0.0401(3) 0.0406(3) 0.01226(19) 0.00607(17) 0.01315(19)
P1 0.0349(6) 0.0486(7) 0.0773(8) 0.0339(6) 0.0275(6) 0.0225(5)
F1 0.0287(11) 0.0437(13) 0.0330(11) 0.0083(10) 0.0083(9) 0.0115(10)
F2 0.0286(12) 0.0628(17) 0.0515(14) 0.0159(13) -0.0019(11) 0.0072(12)
F3 0.0598(17) 0.0479(16) 0.0384(13) 0.0031(12) -0.0137(12) -0.0014(13)
F4 0.083(2) 0.0497(16) 0.0307(13) -0.0053(12) 0.0017(13) 0.0233(15)
F5 0.0535(15) 0.0577(16) 0.0310(12) 0.0010(11) 0.0066(11) 0.0301(13)
F6 0.0537(15) 0.0407(14) 0.0298(11) 0.0083(10) 0.0143(10) 0.0184(12)
F7 0.078(2) 0.0662(18) 0.0309(12) 0.0178(12) 0.0280(13) 0.0412(16)
F8 0.082(2) 0.0727(19) 0.0484(15) 0.0380(14) 0.0400(15) 0.0452(17)
F9 0.0575(16) 0.0508(16) 0.0504(14) 0.0288(12) 0.0218(12) 0.0250(13)
F10 0.0415(13) 0.0397(13) 0.0307(11) 0.0093(10) 0.0096(9) 0.0179(11)
F11 0.0357(13) 0.0721(18) 0.0293(11) 0.0179(11) 0.0048(9) 0.0246(12)
F12 0.0406(14) 0.086(2) 0.0499(14) 0.0267(14) 0.0073(11) 0.0336(15)
F13 0.0393(15) 0.091(2) 0.0764(19) 0.0382(17) 0.0260(14) 0.0391(16)
F14 0.0610(18) 0.116(3) 0.0725(19) 0.0587(19) 0.0484(16) 0.056(2)
F15 0.0538(16) 0.085(2) 0.0448(14) 0.0368(14) 0.0258(12) 0.0418(16)
N1 0.0246(15) 0.0300(16) 0.0211(14) 0.0056(12) 0.0045(11) 0.0098(13)
N2 0.0248(15) 0.0404(19) 0.0227(14) 0.0075(13) 0.0017(12) 0.0101(14)
N3 0.0361(19) 0.047(2) 0.0431(19) 0.0179(16) 0.0137(15) 0.0166(17)
N4 0.0320(17) 0.045(2) 0.0391(18) 0.0143(15) 0.0068(14) 0.0185(16)
C1 0.0260(18) 0.037(2) 0.0217(16) 0.0075(15) 0.0071(14) 0.0120(16)
C2 0.0260(18) 0.041(2) 0.0199(16) 0.0086(15) 0.0084(13) 0.0122(16)
C3 0.032(2) 0.041(2) 0.0225(17) 0.0095(16) 0.0039(14) 0.0155(17)
C4 0.0234(17) 0.0315(19) 0.0281(18) 0.0077(15) 0.0029(14) 0.0069(15)
C5 0.032(2) 0.037(2) 0.0322(19) 0.0090(17) 0.0043(16) 0.0117(17)
C6 0.038(2) 0.060(3) 0.0278(19) 0.0095(19) -0.0037(17) 0.015(2)
C7 0.028(2) 0.068(3) 0.053(3) 0.020(2) -0.0014(19) 0.017(2)
C8 0.030(2) 0.060(3) 0.045(2) 0.017(2) 0.0059(18) 0.020(2)
C9 0.0287(19) 0.040(2) 0.038(2) 0.0137(18) 0.0093(16) 0.0141(17)
C10 0.034(2) 0.058(3) 0.0242(18) 0.0021(18) 0.0028(16) 0.017(2)
C11 0.061(3) 0.051(3) 0.063(3) 0.001(3) 0.033(3) 0.006(3)
C12 0.067(3) 0.055(3) 0.027(2) 0.0090(19) 0.011(2) 0.030(3)
C13 0.033(2) 0.050(3) 0.036(2) 0.0124(19) 0.0127(17) 0.0180(19)
C14 0.050(3) 0.059(3) 0.050(3) 0.010(2) 0.018(2) 0.028(2)
C15 0.046(3) 0.064(3) 0.039(2) 0.015(2) 0.022(2) 0.021(2)
C16 0.029(2) 0.036(2) 0.033(2) 0.0068(17) -0.0072(16) 0.0048(17)
C17 0.050(3) 0.049(3) 0.030(2) 0.0022(19) -0.0024(19) 0.010(2)
C18 0.064(3) 0.064(3) 0.036(2) 0.000(2) -0.010(2) 0.005(3)
C19 0.053(3) 0.049(3) 0.054(3) 0.000(2) -0.022(2) 0.005(2)
C20 0.028(2) 0.050(3) 0.071(3) 0.018(2) -0.006(2) 0.007(2)
C21 0.028(2) 0.045(2) 0.050(2) 0.016(2) -0.0016(17) 0.0112(19)
C22 0.063(3) 0.072(4) 0.028(2) 0.003(2) 0.013(2) 0.013(3)
C23 0.075(4) 0.110(6) 0.061(4) 0.011(4) 0.021(3) 0.030(4)
C24 0.094(5) 0.119(6) 0.053(3) 0.042(4) 0.006(3) 0.013(5)
C25 0.026(2) 0.055(3) 0.057(3) 0.023(2) 0.0120(18) 0.016(2)
C26 0.037(2) 0.071(3) 0.072(3) 0.033(3) 0.020(2) 0.025(2)
C27 0.049(3) 0.061(3) 0.078(4) 0.029(3) 0.018(3) 0.027(3)
C28 0.033(2) 0.037(2) 0.0198(16) 0.0074(15) 0.0048(14) 0.0102(17)
C29 0.035(2) 0.035(2) 0.0295(19) 0.0114(16) 0.0069(16) 0.0086(17)
C30 0.036(2) 0.046(3) 0.034(2) 0.0148(19) -0.0005(17) 0.0046(19)
C31 0.051(3) 0.041(2) 0.031(2) 0.0085(19) -0.0040(18) 0.006(2)
C32 0.063(3) 0.041(2) 0.0222(18) 0.0038(17) 0.0037(18) 0.017(2)
C33 0.041(2) 0.043(2) 0.0260(19) 0.0069(17) 0.0055(16) 0.0165(19)
C34 0.0263(18) 0.049(2) 0.0227(17) 0.0091(16) 0.0045(14) 0.0175(18)
C35 0.036(2) 0.049(3) 0.0271(19) 0.0142(17) 0.0103(16) 0.0200(19)
C36 0.047(2) 0.060(3) 0.0236(19) 0.0144(18) 0.0150(17) 0.030(2)
C37 0.048(2) 0.064(3) 0.030(2) 0.028(2) 0.0207(18) 0.031(2)
C38 0.038(2) 0.046(3) 0.036(2) 0.0202(18) 0.0091(17) 0.021(2)
C39 0.0292(19) 0.049(2) 0.0258(18) 0.0146(17) 0.0102(15) 0.0180(18)
C40 0.0301(19) 0.037(2) 0.0277(18) 0.0081(16) 0.0084(15) 0.0119(17)
C41 0.031(2) 0.044(2) 0.0263(18) 0.0095(17) 0.0065(15) 0.0152(18)
C42 0.035(2) 0.051(3) 0.038(2) 0.0151(19) 0.0041(17) 0.020(2)
C43 0.033(2) 0.057(3) 0.054(3) 0.016(2) 0.0158(19) 0.024(2)
C44 0.050(3) 0.068(3) 0.050(3) 0.031(2) 0.030(2) 0.033(3)
C45 0.039(2) 0.053(3) 0.038(2) 0.019(2) 0.0146(18) 0.025(2)
C46 0.031(2) 0.046(2) 0.038(2) 0.0168(18) 0.0115(16) 0.0161(18)
C47 0.045(3) 0.051(3) 0.050(2) 0.023(2) 0.013(2) 0.020(2)
C48 0.048(3) 0.053(3) 0.048(2) 0.019(2) 0.010(2) 0.028(2)
C49 0.039(2) 0.057(3) 0.047(2) 0.029(2) 0.0215(19) 0.024(2)
C50 0.035(2) 0.051(3) 0.051(3) 0.022(2) 0.0133(19) 0.014(2)
C51 0.035(2) 0.059(3) 0.062(3) 0.023(2) 0.016(2) 0.018(2)
C52 0.035(2) 0.062(3) 0.072(3) 0.035(3) 0.026(2) 0.019(2)
C53 0.057(3) 0.058(3) 0.054(3) 0.030(2) 0.034(2) 0.031(3)
C54 0.048(3) 0.054(3) 0.047(2) 0.023(2) 0.021(2) 0.021(2)
C55 0.038(2) 0.050(3) 0.052(3) 0.016(2) 0.013(2) 0.013(2)
C56 0.082(4) 0.061(3) 0.057(3) 0.024(3) 0.017(3) 0.022(3)
C57 0.041(2) 0.055(3) 0.054(3) 0.017(2) 0.009(2) 0.016(2)
C58 0.058(3) 0.065(3) 0.044(2) 0.015(2) 0.018(2) 0.023(3)
C59 0.082(5) 0.073(5) 0.101(5) 0.000(4) 0.011(4) 0.027(4)
C60 0.103(6) 0.123(7) 0.070(4) 0.047(4) -0.003(4) 0.020(5)
C61 0.031(2) 0.048(2) 0.035(2) 0.0102(18) 0.0078(16) 0.0223(19)
C62 0.037(2) 0.053(3) 0.040(2) 0.007(2) 0.0042(18) 0.023(2)
C63 0.049(3) 0.063(3) 0.042(2) 0.009(2) 0.017(2) 0.031(2)
C64 0.040(2) 0.063(3) 0.063(3) 0.018(2) 0.023(2) 0.031(2)
C65 0.029(2) 0.054(3) 0.064(3) 0.010(2) 0.002(2) 0.021(2)
C66 0.036(2) 0.052(3) 0.037(2) 0.0066(19) 0.0003(17) 0.027(2)
C67 0.045(3) 0.068(3) 0.042(2) -0.004(2) -0.005(2) 0.019(3)
C68 0.100(6) 0.076(5) 0.111(6) -0.021(4) -0.060(5) 0.043(4)
C69 0.068(4) 0.049(3) 0.085(4) 0.014(3) -0.014(3) 0.017(3)
C70 0.053(3) 0.073(4) 0.042(2) 0.005(2) -0.003(2) 0.038(3)
C71 0.083(4) 0.085(5) 0.053(3) -0.011(3) -0.014(3) 0.037(4)
C72 0.127(6) 0.119(6) 0.044(3) 0.017(3) -0.008(3) 0.073(6)
B1 0.031(2) 0.040(2) 0.0216(19) 0.0055(17) 0.0049(16) 0.0143(19)
Cl1 0.085(2) 0.095(3) 0.093(2) 0.023(2) 0.0250(19) 0.028(2)
C101 0.101(7) 0.094(8) 0.067(6) 0.003(5) 0.020(5) 0.045(6)
C102 0.090(6) 0.084(7) 0.066(6) 0.020(5) 0.014(5) 0.050(6)
C103 0.106(6) 0.096(7) 0.093(7) 0.026(5) 0.019(5) 0.065(6)
C104 0.073(7) 0.104(8) 0.129(8) 0.057(6) 0.002(5) 0.041(6)
C105 0.101(7) 0.122(9) 0.112(8) 0.034(7) 0.007(7) 0.034(6)
C106 0.090(7) 0.087(7) 0.064(6) 0.039(5) -0.009(5) 0.019(6)

loop_
_atom_type_symbol
_atom_type_description
_atom_type_scat_dispersion_real
_atom_type_scat_dispersion_imag
_atom_type_scat_source
C C 0.0181 0.0091 'International Tables Vol C Tables 4.2.6.8 and 6.1.1.4'
H H 0.0000 0.0000 'International Tables Vol C Tables 4.2.6.8 and 6.1.1.4'
As As -0.9300 1.0051 'International Tables Vol C Tables 4.2.6.8 and 6.1.1.4'
B B 0.0090 0.0039 'International Tables Vol C Tables 4.2.6.8 and 6.1.1.4'
Cl Cl 0.3639 0.7018 'International Tables Vol C Tables 4.2.6.8 and 6.1.1.4'
F F 0.0727 0.0534 'International Tables Vol C Tables 4.2.6.8 and 6.1.1.4'
N N 0.0311 0.0180 'International Tables Vol C Tables 4.2.6.8 and 6.1.1.4'
P P 0.2955 0.4335 'International Tables Vol C Tables 4.2.6.8 and 6.1.1.4'

loop_
_geom_angle_atom_site_label_1
_geom_angle_atom_site_label_2
_geom_angle_atom_site_label_3
_geom_angle
C1 As1 P1 94.99(11)
C46 P1 As1 104.53(14)
C1 N1 C2 111.8(3)
C1 N1 C4 119.6(3)
C2 N1 C4 128.6(3)
C1 N2 C3 108.1(3)
C1 N2 C16 128.3(3)
C3 N2 C16 123.0(3)
C46 N3 C47 110.5(4)
C46 N3 C49 125.8(4)
C47 N3 C49 123.2(4)
C46 N4 C48 109.8(4)
C46 N4 C61 126.5(4)
C48 N4 C61 123.6(3)
N1 C1 N2 106.6(3)
N1 C1 As1 122.9(3)
N2 C1 As1 130.2(3)
C3 C2 N1 102.0(3)
C3 C2 B1 120.1(3)
N1 C2 B1 137.8(3)
C2 C3 N2 111.3(3)
C5 C4 C9 122.2(4)
C5 C4 N1 118.7(3)
C9 C4 N1 119.0(3)
C6 C5 C4 117.3(4)
C6 C5 C10 120.2(4)
C4 C5 C10 122.4(4)
C7 C6 C5 121.5(4)
C8 C7 C6 120.3(4)
C7 C8 C9 121.3(4)
C8 C9 C4 117.4(4)
C8 C9 C13 118.6(4)
C4 C9 C13 124.0(4)
C12 C10 C5 112.2(4)
C12 C10 C11 110.0(4)
C5 C10 C11 110.3(4)
C9 C13 C15 111.9(4)
C9 C13 C14 112.1(4)
C15 C13 C14 108.5(4)
C21 C16 C17 123.6(4)
C21 C16 N2 118.8(4)
C17 C16 N2 117.5(4)
C18 C17 C16 116.6(5)
C18 C17 C22 120.8(4)
C16 C17 C22 122.5(4)
C19 C18 C17 121.5(5)
C18 C19 C20 120.8(5)
C19 C20 C21 121.2(5)
C16 C21 C20 116.0(4)
C16 C21 C25 122.4(4)
C20 C21 C25 121.5(4)
C17 C22 C24 111.6(5)
C17 C22 C23 111.4(5)
C24 C22 C23 112.1(5)
C21 C25 C27 110.2(4)
C21 C25 C26 112.7(4)
C27 C25 C26 109.9(4)
C33 C28 C29 112.4(4)
C33 C28 B1 127.4(4)
C29 C28 B1 119.4(3)
F1 C29 C30 115.4(4)
F1 C29 C28 118.9(3)
C30 C29 C28 125.7(4)
F2 C30 C31 120.5(4)
F2 C30 C29 120.9(4)
C31 C30 C29 118.6(4)
F3 C31 C32 120.4(4)
F3 C31 C30 120.5(4)
C32 C31 C30 119.0(4)
F4 C32 C31 120.1(4)
F4 C32 C33 119.4(4)
C31 C32 C33 120.5(4)
F5 C33 C32 114.6(4)
F5 C33 C28 121.7(4)
C32 C33 C28 123.6(4)
C39 C34 C35 113.3(3)
C39 C34 B1 120.1(3)
C35 C34 B1 126.6(4)
F6 C35 C36 115.6(3)
F6 C35 C34 121.3(4)
C36 C35 C34 123.1(4)
F7 C36 C37 120.1(4)
F7 C36 C35 119.2(4)
C37 C36 C35 120.7(4)
F8 C37 C36 120.7(4)
F8 C37 C38 119.8(4)
C36 C37 C38 119.5(4)
F9 C38 C37 120.4(4)
F9 C38 C39 121.9(4)
C37 C38 C39 117.7(4)
F10 C39 C34 119.9(3)
F10 C39 C38 114.4(4)
C34 C39 C38 125.7(4)
C41 C40 C45 112.3(4)
C41 C40 B1 127.6(3)
C45 C40 B1 119.9(3)
F11 C41 C40 120.9(3)
F11 C41 C42 114.0(3)
C40 C41 C42 125.1(4)
F12 C42 C43 119.9(4)
F12 C42 C41 120.7(4)
C43 C42 C41 119.4(4)
F13 C43 C42 120.9(4)
F13 C43 C44 120.7(4)
C42 C43 C44 118.4(4)
F14 C44 C45 120.7(4)
F14 C44 C43 119.4(4)
C45 C44 C43 119.9(4)
F15 C45 C44 116.1(4)
F15 C45 C40 119.1(4)
C44 C45 C40 124.7(4)
N4 C46 N3 105.2(4)
N4 C46 P1 135.2(3)
N3 C46 P1 119.6(3)
C48 C47 N3 106.8(4)
C47 C48 N4 107.7(4)
C54 C49 C50 124.1(4)
C54 C49 N3 118.5(4)
C50 C49 N3 117.4(4)
C51 C50 C49 116.5(4)
C51 C50 C55 120.4(4)
C49 C50 C55 123.1(4)
C52 C51 C50 121.2(5)
C51 C52 C53 121.0(4)
C52 C53 C54 121.5(4)
C49 C54 C53 115.6(5)
C49 C54 C58 122.3(4)
C53 C54 C58 122.0(4)
C50 C55 C57 111.8(4)
C50 C55 C56 110.0(4)
C57 C55 C56 111.7(4)
C54 C58 C60 111.4(5)
C54 C58 C59 112.1(5)
C60 C58 C59 109.8(6)
C66 C61 C62 124.2(4)
C66 C61 N4 118.3(4)
C62 C61 N4 117.4(4)
C63 C62 C61 116.4(4)
C63 C62 C67 120.8(4)
C61 C62 C67 122.8(4)
C64 C63 C62 121.0(4)
C65 C64 C63 121.6(4)
C64 C65 C66 120.5(4)
C61 C66 C65 116.2(4)
C61 C66 C70 123.0(4)
C65 C66 C70 120.8(4)
C69 C67 C62 110.8(4)
C69 C67 C68 110.4(5)
C62 C67 C68 112.5(5)
C66 C70 C71 112.9(5)
C66 C70 C72 110.5(4)
C71 C70 C72 110.6(5)
C2 B1 C28 118.1(3)
C2 B1 C34 112.5(3)
C28 B1 C34 104.1(3)
C2 B1 C40 101.4(3)
C28 B1 C40 111.0(3)
C34 B1 C40 109.8(3)
C106 C101 C102 117.0(10)
C106 C101 Cl1 124.0(9)
C102 C101 Cl1 119.0(8)
C101 C102 C103 118.0(9)
C104 C103 C102 123.8(10)
C103 C104 C105 117.5(10)
C106 C105 C104 116.6(9)
C101 C106 C105 125.8(10)

loop_
_geom_bond_atom_site_label_1
_geom_bond_atom_site_label_2
_geom_bond_distance
As1 C1 1.987(4)
As1 P1 2.2386(12)
P1 C46 1.797(4)
F1 C29 1.350(5)
F2 C30 1.342(5)
F3 C31 1.349(5)
F4 C32 1.346(5)
F5 C33 1.348(5)
F6 C35 1.345(5)
F7 C36 1.348(5)
F8 C37 1.343(5)
F9 C38 1.323(5)
F10 C39 1.356(5)
F11 C41 1.353(5)
F12 C42 1.344(5)
F13 C43 1.336(5)
F14 C44 1.344(5)
F15 C45 1.352(5)
N1 C1 1.342(5)
N1 C2 1.420(5)
N1 C4 1.459(5)
N2 C1 1.353(5)
N2 C3 1.371(5)
N2 C16 1.447(5)
N3 C46 1.364(6)
N3 C47 1.378(6)
N3 C49 1.456(6)
N4 C46 1.363(5)
N4 C48 1.382(6)
N4 C61 1.442(5)
C2 C3 1.364(6)
C2 B1 1.652(6)
C4 C5 1.396(5)
C4 C9 1.411(5)
C5 C6 1.393(6)
C5 C10 1.523(6)
C6 C7 1.380(7)
C7 C8 1.367(7)
C8 C9 1.395(6)
C9 C13 1.525(6)
C10 C12 1.517(6)
C10 C11 1.526(8)
C13 C15 1.533(7)
C13 C14 1.542(6)
C16 C21 1.391(6)
C16 C17 1.409(6)
C17 C18 1.394(7)
C17 C22 1.510(8)
C18 C19 1.361(9)
C19 C20 1.374(8)
C20 C21 1.415(7)
C21 C25 1.511(7)
C22 C24 1.528(9)
C22 C23 1.539(10)
C25 C27 1.527(7)
C25 C26 1.538(7)
C28 C33 1.389(6)
C28 C29 1.393(6)
C28 B1 1.663(6)
C29 C30 1.382(6)
C30 C31 1.370(7)
C31 C32 1.367(7)
C32 C33 1.389(6)
C34 C39 1.386(6)
C34 C35 1.392(6)
C34 B1 1.664(6)
C35 C36 1.391(6)
C36 C37 1.360(7)
C37 C38 1.387(6)
C38 C39 1.392(6)
C40 C41 1.378(6)
C40 C45 1.400(6)
C40 B1 1.672(6)
C41 C42 1.388(6)
C42 C43 1.371(6)
C43 C44 1.377(7)
C44 C45 1.372(6)
C47 C48 1.348(7)
C49 C54 1.399(7)
C49 C50 1.408(7)
C50 C51 1.392(6)
C50 C55 1.512(7)
C51 C52 1.367(8)
C52 C53 1.378(8)
C53 C54 1.406(7)
C54 C58 1.504(8)
C55 C57 1.523(7)
C55 C56 1.530(8)
C58 C60 1.513(9)
C58 C59 1.528(9)
C61 C66 1.395(6)
C61 C62 1.398(6)
C62 C63 1.391(7)
C62 C67 1.517(7)
C63 C64 1.372(8)
C64 C65 1.369(7)
C65 C66 1.407(7)
C66 C70 1.506(6)
C67 C69 1.505(8)
C67 C68 1.518(10)
C70 C71 1.515(10)
C70 C72 1.527(9)
Cl1 C101 1.755(15)
C101 C106 1.288(12)
C101 C102 1.354(12)
C102 C103 1.363(13)
C103 C104 1.277(13)
C104 C105 1.392(13)
C105 C106 1.330(13)

loop_
_geom_torsion_atom_site_label_1
_geom_torsion_atom_site_label_2
_geom_torsion_atom_site_label_3
_geom_torsion_atom_site_label_4
_geom_torsion
C2 N1 C1 N2 2.1(4)
C4 N1 C1 N2 -178.7(3)
C2 N1 C1 As1 177.2(2)
C4 N1 C1 As1 -3.6(4)
C3 N2 C1 N1 -1.8(4)
C16 N2 C1 N1 169.7(3)
C3 N2 C1 As1 -176.3(3)
C16 N2 C1 As1 -4.9(5)
C1 N1 C2 C3 -1.6(4)
C4 N1 C2 C3 179.3(3)
C1 N1 C2 B1 -179.3(4)
C4 N1 C2 B1 1.6(6)
N1 C2 C3 N2 0.4(4)
B1 C2 C3 N2 178.6(3)
C1 N2 C3 C2 0.8(4)
C16 N2 C3 C2 -171.2(3)
C1 N1 C4 C5 -98.8(4)
C2 N1 C4 C5 80.3(5)
C1 N1 C4 C9 78.3(5)
C2 N1 C4 C9 -102.6(4)
C9 C4 C5 C6 2.8(6)
N1 C4 C5 C6 179.7(4)
C9 C4 C5 C10 -173.9(4)
N1 C4 C5 C10 3.1(6)
C4 C5 C6 C7 -1.6(7)
C10 C5 C6 C7 175.2(5)
C5 C6 C7 C8 -1.1(8)
C6 C7 C8 C9 2.7(8)
C7 C8 C9 C4 -1.5(7)
C7 C8 C9 C13 177.3(4)
C5 C4 C9 C8 -1.3(6)
N1 C4 C9 C8 -178.3(4)
C5 C4 C9 C13 -180.0(4)
N1 C4 C9 C13 3.1(6)
C6 C5 C10 C12 47.7(6)
C4 C5 C10 C12 -135.8(4)
C6 C5 C10 C11 -75.3(5)
C4 C5 C10 C11 101.3(5)
C8 C9 C13 C15 -65.7(5)
C4 C9 C13 C15 112.9(5)
C8 C9 C13 C14 56.4(6)
C4 C9 C13 C14 -124.9(5)
C1 N2 C16 C21 105.9(5)
C3 N2 C16 C21 -83.8(5)
C1 N2 C16 C17 -77.6(5)
C3 N2 C16 C17 92.7(5)
C21 C16 C17 C18 -5.0(7)
N2 C16 C17 C18 178.7(5)
C21 C16 C17 C22 171.4(5)
N2 C16 C17 C22 -5.0(7)
C16 C17 C18 C19 2.9(9)
C22 C17 C18 C19 -173.5(6)
C17 C18 C19 C20 1.0(9)
C18 C19 C20 C21 -3.0(9)
C17 C16 C21 C20 3.1(7)
N2 C16 C21 C20 179.3(4)
C17 C16 C21 C25 -173.5(4)
N2 C16 C21 C25 2.8(6)
C19 C20 C21 C16 1.0(7)
C19 C20 C21 C25 177.6(5)
C18 C17 C22 C24 61.9(8)
C16 C17 C22 C24 -114.3(6)
C18 C17 C22 C23 -64.2(7)
C16 C17 C22 C23 119.6(6)
C16 C21 C25 C27 97.5(5)
C20 C21 C25 C27 -78.9(6)
C16 C21 C25 C26 -139.3(4)
C20 C21 C25 C26 44.3(6)
C33 C28 C29 F1 -173.5(3)
B1 C28 C29 F1 -2.7(6)
C33 C28 C29 C30 4.3(6)
B1 C28 C29 C30 175.0(4)
F1 C29 C30 F2 -2.0(6)
C28 C29 C30 F2 -179.8(4)
F1 C29 C30 C31 175.6(4)
C28 C29 C30 C31 -2.2(7)
F2 C30 C31 F3 -1.9(7)
C29 C30 C31 F3 -179.6(4)
F2 C30 C31 C32 177.2(4)
C29 C30 C31 C32 -0.4(7)
F3 C31 C32 F4 2.2(7)
C30 C31 C32 F4 -176.9(4)
F3 C31 C32 C33 179.6(4)
C30 C31 C32 C33 0.5(7)
F4 C32 C33 F5 0.8(6)
C31 C32 C33 F5 -176.5(4)
F4 C32 C33 C28 179.4(4)
C31 C32 C33 C28 2.1(7)
C29 C28 C33 F5 174.4(4)
B1 C28 C33 F5 4.5(7)
C29 C28 C33 C32 -4.2(6)
B1 C28 C33 C32 -174.0(4)
C39 C34 C35 F6 -177.7(3)
B1 C34 C35 F6 3.8(6)
C39 C34 C35 C36 1.4(6)
B1 C34 C35 C36 -177.2(4)
F6 C35 C36 F7 -1.5(6)
C34 C35 C36 F7 179.4(4)
F6 C35 C36 C37 178.7(4)
C34 C35 C36 C37 -0.4(7)
F7 C36 C37 F8 -0.5(7)
C35 C36 C37 F8 179.3(4)
F7 C36 C37 C38 179.0(4)
C35 C36 C37 C38 -1.2(7)
F8 C37 C38 F9 0.4(6)
C36 C37 C38 F9 -179.1(4)
F8 C37 C38 C39 -178.8(4)
C36 C37 C38 C39 1.7(6)
C35 C34 C39 F10 176.3(3)
B1 C34 C39 F10 -5.0(5)
C35 C34 C39 C38 -0.8(6)
B1 C34 C39 C38 177.8(4)
F9 C38 C39 F10 2.9(6)
C37 C38 C39 F10 -178.0(4)
F9 C38 C39 C34 -179.9(4)
C37 C38 C39 C34 -0.7(6)
C45 C40 C41 F11 -175.6(4)
B1 C40 C41 F11 -0.2(7)
C45 C40 C41 C42 2.5(6)
B1 C40 C41 C42 177.9(4)
F11 C41 C42 F12 -3.0(6)
C40 C41 C42 F12 178.8(4)
F11 C41 C42 C43 176.7(4)
C40 C41 C42 C43 -1.5(7)
F12 C42 C43 F13 -1.2(7)
C41 C42 C43 F13 179.1(4)
F12 C42 C43 C44 178.0(5)
C41 C42 C43 C44 -1.7(7)
F13 C43 C44 F14 1.3(8)
C42 C43 C44 F14 -177.9(5)
F13 C43 C44 C45 -177.2(5)
C42 C43 C44 C45 3.6(8)
F14 C44 C45 F15 -0.2(7)
C43 C44 C45 F15 178.4(5)
F14 C44 C45 C40 178.9(5)
C43 C44 C45 C40 -2.6(8)
C41 C40 C45 F15 178.6(4)
B1 C40 C45 F15 2.8(6)
C41 C40 C45 C44 -0.4(7)
B1 C40 C45 C44 -176.3(5)
C48 N4 C46 N3 0.1(5)
C61 N4 C46 N3 176.6(4)
C48 N4 C46 P1 179.7(4)
C61 N4 C46 P1 -3.8(7)
C47 N3 C46 N4 -0.4(5)
C49 N3 C46 N4 -172.8(4)
C47 N3 C46 P1 180.0(3)
C49 N3 C46 P1 7.5(6)
As1 P1 C46 N4 -6.2(5)
As1 P1 C46 N3 173.3(3)
C46 N3 C47 C48 0.6(5)
C49 N3 C47 C48 173.2(4)
N3 C47 C48 N4 -0.5(5)
C46 N4 C48 C47 0.2(5)
C61 N4 C48 C47 -176.4(4)
C46 N3 C49 C54 -90.2(5)
C47 N3 C49 C54 98.3(5)
C46 N3 C49 C50 90.7(6)
C47 N3 C49 C50 -80.8(5)
C54 C49 C50 C51 -0.7(7)
N3 C49 C50 C51 178.4(4)
C54 C49 C50 C55 179.0(5)
N3 C49 C50 C55 -2.0(7)
C49 C50 C51 C52 -0.6(7)
C55 C50 C51 C52 179.7(5)
C50 C51 C52 C53 0.7(8)
C51 C52 C53 C54 0.5(8)
C50 C49 C54 C53 1.8(7)
N3 C49 C54 C53 -177.3(4)
C50 C49 C54 C58 179.2(5)
N3 C49 C54 C58 0.2(7)
C52 C53 C54 C49 -1.6(7)
C52 C53 C54 C58 -179.1(5)
C51 C50 C55 C57 -58.7(6)
C49 C50 C55 C57 121.7(5)
C51 C50 C55 C56 66.1(6)
C49 C50 C55 C56 -113.6(5)
C49 C54 C58 C60 -101.3(7)
C53 C54 C58 C60 76.0(7)
C49 C54 C58 C59 135.2(6)
C53 C54 C58 C59 -47.5(7)
C46 N4 C61 C66 94.3(5)
C48 N4 C61 C66 -89.6(5)
C46 N4 C61 C62 -86.8(5)
C48 N4 C61 C62 89.3(5)
C66 C61 C62 C63 -1.9(7)
N4 C61 C62 C63 179.3(4)
C66 C61 C62 C67 177.0(5)
N4 C61 C62 C67 -1.8(6)
C61 C62 C63 C64 1.9(7)
C67 C62 C63 C64 -177.0(5)
C62 C63 C64 C65 -0.7(8)
C63 C64 C65 C66 -0.6(7)
C62 C61 C66 C65 0.6(7)
N4 C61 C66 C65 179.4(4)
C62 C61 C66 C70 -178.4(4)
N4 C61 C66 C70 0.4(6)
C64 C65 C66 C61 0.7(7)
C64 C65 C66 C70 179.7(4)
C63 C62 C67 C69 56.5(7)
C61 C62 C67 C69 -122.4(5)
C63 C62 C67 C68 -67.7(7)
C61 C62 C67 C68 113.5(6)
C61 C66 C70 C71 -138.9(5)
C65 C66 C70 C71 42.1(6)
C61 C66 C70 C72 96.7(6)
C65 C66 C70 C72 -82.3(7)
C3 C2 B1 C28 156.1(3)
N1 C2 B1 C28 -26.5(6)
C3 C2 B1 C34 -82.7(4)
N1 C2 B1 C34 94.7(5)
C3 C2 B1 C40 34.5(4)
N1 C2 B1 C40 -148.0(4)
C33 C28 B1 C2 -122.9(4)
C29 C28 B1 C2 67.9(5)
C33 C28 B1 C34 111.6(4)
C29 C28 B1 C34 -57.6(5)
C33 C28 B1 C40 -6.4(6)
C29 C28 B1 C40 -175.6(4)
C39 C34 B1 C2 179.4(3)
C35 C34 B1 C2 -2.2(5)
C39 C34 B1 C28 -51.6(4)
C35 C34 B1 C28 126.8(4)
C39 C34 B1 C40 67.3(4)
C35 C34 B1 C40 -114.3(4)
C41 C40 B1 C2 -112.3(4)
C45 C40 B1 C2 62.9(4)
C41 C40 B1 C28 121.4(4)
C45 C40 B1 C28 -63.5(5)
C41 C40 B1 C34 6.9(6)
C45 C40 B1 C34 -178.0(4)
C106 C101 C102 C103 4.0(17)
Cl1 C101 C102 C103 -173.0(11)
C101 C102 C103 C104 -11(2)
C102 C103 C104 C105 8(3)
C103 C104 C105 C106 2(3)
C102 C101 C106 C105 6(2)
Cl1 C101 C106 C105 -176.9(15)
C104 C105 C106 C101 -10(3)
